data_2103021
loop_
_publ_author_name
'Juan F. Van der Maelen Uria'
'Enrique Gutierrez Puebla'
'Angeles Monge'
'Santiago Garcia-Granda'
'Irene Resa'
'Ernesto Carmona'
'Maria Teresa Fernandez-Diaz'
'Garry J. McIntyre'
'Philip Pattison'
'Hans-Peter Weber'

_publ_section_title
;
 Experimental and theoretical characterization of the Zn---Zn bond in
 [Zn~2~(\h^5^-C~5~Me~5~)~2~]
;
_journal_coeditor_code BS5050
_journal_issue 6
_journal_name_full 'Acta Crystallographica Section B'
_journal_page_first 862
_journal_page_last 868
_journal_paper_doi 10.1107/S0108768107045880
_journal_volume 63
_journal_year 2007
_chemical_formula_moiety 'C20 H30 Zn2'
_chemical_formula_sum 'C20 H30 Zn2'
_chemical_formula_weight 401.18
_chemical_name_systematic
;
 bis(\h^5^-Pentamethyl-cyclopentadienyl)-di-zinc(i)
;
_space_group_IT_number 2
_symmetry_cell_setting triclinic
_symmetry_space_group_name_Hall '-P 1'
_symmetry_space_group_name_H-M 'P -1'
_atom_sites_solution_hydrogens geom
_atom_sites_solution_primary direct
_atom_sites_solution_secondary difmap
_audit_creation_method 'XD routine XDCIF'
_cell_angle_alpha 109.908(10)
_cell_angle_beta 101.551(8)
_cell_angle_gamma 93.905(9)
_cell_formula_units_Z 2
_cell_length_a 6.9115(6)
_cell_length_b 10.8895(14)
_cell_length_c 13.8927(14)
_cell_measurement_reflns_used 5456
_cell_measurement_temperature 100.0(10)
_cell_measurement_theta_max 29.26
_cell_measurement_theta_min 3.00
_cell_volume 952.61(19)
_computing_cell_refinement
;
CrysAlis RED, Oxford Diffraction Ltd.,
Version 1.171.31.5 (release 28-08-2006 CrysAlis171 .NET)
(compiled Aug 28 2006,13:05:05)
;
_computing_data_collection
;
CrysAlis CCD, Oxford Diffraction Ltd.,
Version 1.171.31.5 (release 28-08-2006 CrysAlis171 .NET)
(compiled Aug 28 2006,13:05:05)
;
_computing_data_reduction
;
CrysAlis RED, Oxford Diffraction Ltd.,
Version 1.171.31.5 (release 28-08-2006 CrysAlis171 .NET)
(compiled Aug 28 2006,13:05:05)
SORTAV (Blessing, 1989)
;
_computing_molecular_graphics 'XD2006 (Volkov et al, 2006)'
_computing_publication_material 'XD2006 (Volkov et al, 2006)'
_computing_structure_refinement 'XD2006 (Volkov et al, 2006)'
_computing_structure_solution 'SHELXS97 (Sheldrick, 1997)'
_diffrn_ambient_temperature 100.0(10)
_diffrn_measurement_device 'KUMA KM6-CH'
_diffrn_measurement_device_type 'CCD area detector'
_diffrn_measurement_method 'phi and omega scans'
_diffrn_radiation_source 'ESRF BM01A'
_diffrn_radiation_type synchrotron
_diffrn_radiation_wavelength 0.71000
_diffrn_reflns_av_R_equivalents 0.0541
_diffrn_reflns_av_sigmaI/netI 0.0296
_diffrn_reflns_limit_h_max 14
_diffrn_reflns_limit_h_min -13
_diffrn_reflns_limit_k_max 21
_diffrn_reflns_limit_k_min -23
_diffrn_reflns_limit_l_max 30
_diffrn_reflns_limit_l_min 0
_diffrn_reflns_number 57003
_diffrn_reflns_theta_max 43.50
_diffrn_reflns_theta_min 2.01
_exptl_absorpt_coefficient_mu 2.513
_exptl_absorpt_correction_T_max 0.8811
_exptl_absorpt_correction_T_min 0.2718
_exptl_absorpt_correction_type multi-scan
_exptl_absorpt_process_details SADABS
_exptl_crystal_colour colourless
_exptl_crystal_density_diffrn 1.399
_exptl_crystal_density_method 'not measured'
_exptl_crystal_description plate
_exptl_crystal_F_000 420
_exptl_crystal_size_max 0.70
_exptl_crystal_size_mid 0.70
_exptl_crystal_size_min 0.05
_refine_diff_density_max 0.589
_refine_diff_density_min -0.476
_refine_ls_extinction_method none
_refine_ls_goodness_of_fit_ref 1.095
_refine_ls_hydrogen_treatment mixed
_refine_ls_matrix_type full
_refine_ls_number_constraints 132
_refine_ls_number_parameters 782
_refine_ls_number_reflns 11249
_refine_ls_number_restraints 0
_refine_ls_restrained_S_all 1.095
_refine_ls_R_factor_all 0.043
_refine_ls_R_factor_gt 0.036
_refine_ls_shift/su_max 0.04682
_refine_ls_shift/su_mean 0.00076
_refine_ls_structure_factor_coef F
_refine_ls_weighting_details 'calc w=1/[\s^2^(Fo)]'
_refine_ls_weighting_scheme calc
_refine_ls_wR_factor_ref 0.040
_reflns_number_gt 12354
_reflns_number_total 13873
_reflns_threshold_expression >2sigma(I)
_cod_data_source_file bs5050.cif
_cod_data_source_block znzn
_cod_depositor_comments
;
The following automatic conversions were performed:
'_symmetry_cell_setting' value 'Triclinic' changed to 'triclinic'
according to '/home/saulius/struct/CIF-dictionaries/cif_core.dic'
dictionary named 'cif_core.dic' version 2.4.1 from 2010-06-29.

Automatic conversion script
Id: cif_fix_enum 1527 2010-12-29 10:47:43Z saulius 

The following automatic conversions were performed:

'_symmetry_cell_setting' value 'Triclinic' changed to 'triclinic'
according to /home/saulius/struct/CIF-dictionaries/cif_core.dic
dictionary named 'cif_core.dic' version 2.4.1 from 2010-06-29.

Automatic conversion script
Id: cif_fix_values 1715 2011-07-08 13:25:40Z adriana 
;
_cod_original_cell_volume 952.61(18)
_cod_original_sg_symbol_H-M P-1
_cod_database_code 2103021

loop_
_symmetry_equiv_pos_as_xyz
'x, y, z'
'-x, -y, -z'

loop_
_atom_site_type_symbol
_atom_site_label
_atom_site_fract_x
_atom_site_fract_y
_atom_site_fract_z
_atom_site_U_iso_or_equiv
_atom_site_adp_type
_atom_site_calc_flag
_atom_site_refinement_flags
_atom_site_occupancy
ZN ZN(1) 0.66367(5) 0.27955(5) 0.68212(4) 0.015 Uani d . 1
ZN ZN(2) 0.85430(5) 0.20952(6) 0.80545(5) 0.015 Uani d . 1
C C(1) 0.49605(18) 0.23498(13) 0.51129(12) 0.014 Uani d . 1
C C(2) 0.63474(17) 0.35452(15) 0.54645(13) 0.016 Uani d . 1
C C(3) 0.57612(19) 0.45008(13) 0.63106(13) 0.017 Uani d . 1
C C(4) 0.39994(19) 0.39082(14) 0.64894(13) 0.016 Uani d . 1
C C(5) 0.35141(16) 0.25743(13) 0.57420(12) 0.015 Uani d . 1
C C(6) 1.02717(19) 0.05026(14) 0.83802(13) 0.016 Uani d . 1
C C(7) 1.16296(17) 0.17117(15) 0.87361(13) 0.017 Uani d . 1
C C(8) 1.09987(19) 0.26642(14) 0.95679(13) 0.018 Uani d . 1
C C(9) 0.9244(2) 0.20495(15) 0.97326(13) 0.017 Uani d . 1
C C(10) 0.88000(18) 0.07077(14) 0.89965(12) 0.016 Uani d . 1
C C(11) 0.4919(2) 0.11218(16) 0.41860(14) 0.025 Uani d . 1
C C(12) 0.79679(19) 0.38145(19) 0.49524(15) 0.028 Uani d . 1
C C(13) 0.6709(2) 0.59243(14) 0.68411(15) 0.03 Uani d . 1
C C(14) 0.2830(3) 0.4594(2) 0.72592(16) 0.026 Uani d . 1
C C(15) 0.17041(17) 0.16067(15) 0.55781(13) 0.023 Uani d . 1
C C(16) 1.0476(3) -0.07690(18) 0.75540(17) 0.027 Uani d . 1
C C(17) 1.34887(18) 0.18959(18) 0.83661(15) 0.026 Uani d . 1
C C(18) 1.2115(3) 0.40205(16) 1.02274(15) 0.031 Uani d . 1
C C(19) 0.8207(3) 0.2665(2) 1.05834(16) 0.029 Uani d . 1
C C(20) 0.72291(18) -0.03391(15) 0.89724(13) 0.023 Uani d . 1
H H(11A) 0.615799 0.122606 0.387484 0.036 Uiso calc R 1
H H(11B) 0.359902 0.096723 0.360643 0.036 Uiso calc R 1
H H(11C) 0.496263 0.030938 0.442953 0.036 Uiso calc R 1
H H(12A) 0.808365 0.294254 0.435193 0.047 Uiso calc R 1
H H(12B) 0.93309 0.415286 0.551929 0.047 Uiso calc R 1
H H(12C) 0.762135 0.45396 0.4632 0.047 Uiso calc R 1
H H(13A) 0.60062 0.640921 0.743861 0.041 Uiso calc R 1
H H(13B) 0.655698 0.638277 0.628229 0.041 Uiso calc R 1
H H(13C) 0.823163 0.597377 0.716822 0.041 Uiso calc R 1
H H(14A) 0.355469 0.556065 0.770214 0.04 Uiso calc PR 0.1177
H H(14B) 0.271258 0.407687 0.776424 0.04 Uiso calc PR 0.1177
H H(14C) 0.139601 0.462541 0.684809 0.04 Uiso calc PR 0.1177
H H(14D) 0.155362 0.394965 0.717327 0.04 Uiso calc PR 0.8823
H H(14E) 0.239379 0.542963 0.711146 0.04 Uiso calc PR 0.8823
H H(14F) 0.371587 0.488364 0.802975 0.04 Uiso calc PR 0.8823
H H(15A) 0.090395 0.202017 0.614771 0.036 Uiso calc PR 0.6691
H H(15B) 0.215736 0.073625 0.565246 0.036 Uiso calc PR 0.6691
H H(15C) 0.078582 0.138703 0.482333 0.036 Uiso calc PR 0.6691
H H(15D) 0.166269 0.074058 0.493453 0.036 Uiso calc PR 0.3309
H H(15E) 0.04069 0.202726 0.54314 0.036 Uiso calc PR 0.3309
H H(15F) 0.177756 0.137559 0.625757 0.036 Uiso calc PR 0.3309
H H(16A) 1.168312 -0.061042 0.72358 0.041 Uiso calc PR 0.2798
H H(16B) 0.91589 -0.109842 0.695317 0.041 Uiso calc PR 0.2798
H H(16C) 1.072093 -0.14845 0.789716 0.041 Uiso calc PR 0.2798
H H(16D) 0.935977 -0.151708 0.748709 0.041 Uiso calc PR 0.7202
H H(16E) 1.188607 -0.103088 0.777237 0.041 Uiso calc PR 0.7202
H H(16F) 1.03171 -0.064534 0.682672 0.041 Uiso calc PR 0.7202
H H(17A) 1.356705 0.103259 0.77469 0.044 Uiso calc R 1
H H(17B) 1.47445 0.209474 0.899264 0.044 Uiso calc R 1
H H(17C) 1.345351 0.269167 0.810229 0.044 Uiso calc R 1
H H(18A) 1.132892 0.451856 1.077935 0.042 Uiso calc R 1
H H(18B) 1.227138 0.455188 0.97365 0.042 Uiso calc R 1
H H(18C) 1.35395 0.394376 1.062098 0.042 Uiso calc R 1
H H(19A) 0.884839 0.365642 1.099382 0.047 Uiso calc PR 0.2994
H H(19B) 0.835746 0.21584 1.110954 0.047 Uiso calc PR 0.2994
H H(19C) 0.668637 0.261652 1.025194 0.047 Uiso calc PR 0.2994
H H(19D) 0.708066 0.196342 1.057704 0.047 Uiso calc PR 0.7006
H H(19E) 0.757211 0.346407 1.046096 0.047 Uiso calc PR 0.7006
H H(19F) 0.923942 0.300389 1.131732 0.047 Uiso calc PR 0.7006
H H(20A) 0.636039 0.008457 0.950368 0.038 Uiso calc R 1
H H(20B) 0.791865 -0.107285 0.917917 0.038 Uiso calc R 1
H H(20C) 0.630656 -0.076661 0.820856 0.038 Uiso calc R 1

loop_
_atom_site_aniso_label
_atom_site_aniso_U_11
_atom_site_aniso_U_22
_atom_site_aniso_U_33
_atom_site_aniso_U_12
_atom_site_aniso_U_13
_atom_site_aniso_U_23
ZN(1) 0.01471(11) 0.01646(12) 0.01633(14) 0.00333(12) 0.00233(13) 0.01069(14)
ZN(2) 0.01384(10) 0.01789(12) 0.01625(14) 0.00391(12) 0.00263(12) 0.01101(14)
C(1) 0.0159(4) 0.0139(4) 0.0142(5) 0.0029(3) 0.0033(4) 0.0060(4)
C(2) 0.0139(3) 0.0195(5) 0.0194(5) 0.0004(4) 0.0027(4) 0.0123(5)
C(3) 0.0181(4) 0.0125(4) 0.0198(6) -0.0004(3) -0.0009(4) 0.0074(5)
C(4) 0.0166(4) 0.0166(5) 0.0163(6) 0.0046(4) 0.0032(4) 0.0070(5)
C(5) 0.0123(3) 0.0152(4) 0.0167(5) 0.0001(3) 0.0016(4) 0.0074(4)
C(6) 0.0168(4) 0.0157(5) 0.0168(6) 0.0053(4) 0.0049(4) 0.0079(5)
C(7) 0.0124(3) 0.0215(5) 0.0198(6) 0.0031(4) 0.0036(4) 0.0120(5)
C(8) 0.0179(4) 0.0174(5) 0.0183(6) -0.0007(4) -0.0014(4) 0.0088(5)
C(9) 0.0180(4) 0.0198(5) 0.0148(5) 0.0054(4) 0.0052(4) 0.0080(5)
C(10) 0.0158(4) 0.0175(5) 0.0176(5) 0.0019(4) 0.0035(4) 0.0102(5)
C(11) 0.0325(6) 0.0208(5) 0.0185(7) 0.0086(5) 0.0040(6) 0.0048(6)
C(12) 0.0171(4) 0.0442(8) 0.0342(8) 0.0024(5) 0.0076(5) 0.0291(8)
C(13) 0.0344(6) 0.0150(5) 0.0330(8) -0.0046(5) -0.0095(6) 0.0106(6)
C(14) 0.0282(6) 0.0327(7) 0.0195(7) 0.0148(6) 0.0068(6) 0.0092(7)
C(15) 0.0142(3) 0.0261(6) 0.0284(7) -0.0034(4) 0.0011(4) 0.0146(6)
C(16) 0.0321(6) 0.0222(6) 0.0278(8) 0.0110(6) 0.0083(7) 0.0078(7)
C(17) 0.0142(4) 0.0387(8) 0.0333(8) 0.0053(5) 0.0078(5) 0.0231(7)
C(18) 0.0340(6) 0.0212(6) 0.0266(8) -0.0046(5) -0.0076(6) 0.0057(6)
C(19) 0.0351(7) 0.0382(9) 0.0187(7) 0.0117(7) 0.0120(6) 0.0107(8)
C(20) 0.0189(4) 0.0269(6) 0.0298(7) -0.0010(4) 0.0037(5) 0.0190(6)

loop_
_atom_type_symbol
_atom_type_description
_atom_type_scat_dispersion_real
_atom_type_scat_dispersion_imag
_atom_type_scat_source
C C 0.0033 0.0016 'International Tables Vol C Tables 4.2.6.8 and 6.1.1.4'
H H 0.0000 0.0000 'International Tables Vol C Tables 4.2.6.8 and 6.1.1.4'
Zn Zn 0.2839 1.4301 'International Tables Vol C Tables 4.2.6.8 and 6.1.1.4'

loop_
_geom_angle_atom_site_label_1
_geom_angle_atom_site_label_2
_geom_angle_atom_site_label_3
_geom_angle_site_symmetry_1
_geom_angle_site_symmetry_2
_geom_angle_site_symmetry_3
_geom_angle
_geom_angle_publ_flag
C(2) C(1) C(5) 1_555 1_555 1_555 108.04(15) yes
C(2) C(1) C(11) 1_555 1_555 1_555 125.91(17) yes
C(5) C(1) C(11) 1_555 1_555 1_555 125.83(11) yes
C(1) C(2) C(3) 1_555 1_555 1_555 107.82(14) yes
C(1) C(2) C(12) 1_555 1_555 1_555 126.44(18) yes
C(3) C(2) C(12) 1_555 1_555 1_555 125.31(13) yes
C(2) C(3) C(4) 1_555 1_555 1_555 108.63(11) yes
C(2) C(3) C(13) 1_555 1_555 1_555 125.01(15) yes
C(4) C(3) C(13) 1_555 1_555 1_555 126.07(19) yes
C(3) C(4) C(5) 1_555 1_555 1_555 107.11(16) yes
C(3) C(4) C(14) 1_555 1_555 1_555 125.91(14) yes
C(5) C(4) C(14) 1_555 1_555 1_555 126.84(13) yes
C(1) C(5) C(4) 1_555 1_555 1_555 108.39(11) yes
C(1) C(5) C(15) 1_555 1_555 1_555 125.27(15) yes
C(4) C(5) C(15) 1_555 1_555 1_555 126.16(17) yes
C(7) C(6) C(10) 1_555 1_555 1_555 108.12(16) yes
C(7) C(6) C(16) 1_555 1_555 1_555 124.80(17) yes
C(10) C(6) C(16) 1_555 1_555 1_555 126.96(12) yes
C(6) C(7) C(8) 1_555 1_555 1_555 107.96(14) yes
C(6) C(7) C(17) 1_555 1_555 1_555 125.56(18) yes
C(8) C(7) C(17) 1_555 1_555 1_555 126.25(13) yes
C(7) C(8) C(9) 1_555 1_555 1_555 108.32(12) yes
C(7) C(8) C(18) 1_555 1_555 1_555 125.23(16) yes
C(9) C(8) C(18) 1_555 1_555 1_555 126.1(2) yes
C(8) C(9) C(10) 1_555 1_555 1_555 107.62(17) yes
C(8) C(9) C(19) 1_555 1_555 1_555 125.58(16) yes
C(10) C(9) C(19) 1_555 1_555 1_555 126.56(14) yes
C(6) C(10) C(9) 1_555 1_555 1_555 107.98(11) yes
C(6) C(10) C(20) 1_555 1_555 1_555 125.98(15) yes
C(9) C(10) C(20) 1_555 1_555 1_555 125.63(17) yes
C(1) C(11) H(11A) 1_555 1_555 1_555 109.64(12) yes
C(1) C(11) H(11B) 1_555 1_555 1_555 109.43(16) yes
C(1) C(11) H(11C) 1_555 1_555 1_555 109.40(15) yes
H(11A) C(11) H(11B) 1_555 1_555 1_555 109.63(17) yes
H(11A) C(11) H(11C) 1_555 1_555 1_555 109.53(17) yes
H(11B) C(11) H(11C) 1_555 1_555 1_555 109.20(13) yes
C(2) C(12) H(12A) 1_555 1_555 1_555 109.51(12) yes
C(2) C(12) H(12B) 1_555 1_555 1_555 109.39(14) yes
C(2) C(12) H(12C) 1_555 1_555 1_555 109.46(15) yes
H(12A) C(12) H(12B) 1_555 1_555 1_555 109.55(16) yes
H(12A) C(12) H(12C) 1_555 1_555 1_555 109.62(16) yes
H(12B) C(12) H(12C) 1_555 1_555 1_555 109.30(13) yes
C(3) C(13) H(13A) 1_555 1_555 1_555 109.69(15) yes
C(3) C(13) H(13B) 1_555 1_555 1_555 109.36(13) yes
C(3) C(13) H(13C) 1_555 1_555 1_555 109.45(14) yes
H(13A) C(13) H(13B) 1_555 1_555 1_555 109.58(15) yes
H(13A) C(13) H(13C) 1_555 1_555 1_555 109.58(14) yes
H(13B) C(13) H(13C) 1_555 1_555 1_555 109.16(17) yes
C(4) C(14) H(14A) 1_555 1_555 1_555 109.52(17) yes
C(4) C(14) H(14B) 1_555 1_555 1_555 109.60(16) yes
C(4) C(14) H(14C) 1_555 1_555 1_555 109.37(16) yes
C(4) C(14) H(14D) 1_555 1_555 1_555 109.47(17) yes
C(4) C(14) H(14E) 1_555 1_555 1_555 109.40(17) yes
C(4) C(14) H(14F) 1_555 1_555 1_555 109.62(15) yes
H(14A) C(14) H(14B) 1_555 1_555 1_555 109.65(17) yes
H(14A) C(14) H(14C) 1_555 1_555 1_555 109.33(17) yes
H(14A) C(14) H(14D) 1_555 1_555 1_555 141.0(3) yes
H(14A) C(14) H(14E) 1_555 1_555 1_555 56.23(10) yes
H(14A) C(14) H(14F) 1_555 1_555 1_555 56.36(9) yes
H(14B) C(14) H(14C) 1_555 1_555 1_555 109.35(18) yes
H(14B) C(14) H(14D) 1_555 1_555 1_555 56.25(10) yes
H(14B) C(14) H(14E) 1_555 1_555 1_555 141.0(3) yes
H(14B) C(14) H(14F) 1_555 1_555 1_555 56.36(8) yes
H(14C) C(14) H(14D) 1_555 1_555 1_555 56.13(9) yes
H(14C) C(14) H(14E) 1_555 1_555 1_555 56.12(8) yes
H(14C) C(14) H(14F) 1_555 1_555 1_555 141.0(3) yes
H(14D) C(14) H(14E) 1_555 1_555 1_555 109.24(15) yes
H(14D) C(14) H(14F) 1_555 1_555 1_555 109.56(18) yes
H(14E) C(14) H(14F) 1_555 1_555 1_555 109.54(19) yes
C(5) C(15) H(15A) 1_555 1_555 1_555 109.49(14) yes
C(5) C(15) H(15B) 1_555 1_555 1_555 109.54(11) yes
C(5) C(15) H(15C) 1_555 1_555 1_555 109.68(12) yes
C(5) C(15) H(15D) 1_555 1_555 1_555 109.65(15) yes
C(5) C(15) H(15E) 1_555 1_555 1_555 109.60(11) yes
C(5) C(15) H(15F) 1_555 1_555 1_555 109.46(9) yes
H(15A) C(15) H(15B) 1_555 1_555 1_555 109.19(13) yes
H(15A) C(15) H(15C) 1_555 1_555 1_555 109.43(11) yes
H(15A) C(15) H(15D) 1_555 1_555 1_555 140.86(11) yes
H(15A) C(15) H(15E) 1_555 1_555 1_555 56.19(9) yes
H(15A) C(15) H(15F) 1_555 1_555 1_555 56.10(10) yes
H(15B) C(15) H(15C) 1_555 1_555 1_555 109.49(15) yes
H(15B) C(15) H(15D) 1_555 1_555 1_555 56.24(9) yes
H(15B) C(15) H(15E) 1_555 1_555 1_555 140.85(11) yes
H(15B) C(15) H(15F) 1_555 1_555 1_555 56.12(6) yes
H(15C) C(15) H(15D) 1_555 1_555 1_555 56.32(9) yes
H(15C) C(15) H(15E) 1_555 1_555 1_555 56.30(5) yes
H(15C) C(15) H(15F) 1_555 1_555 1_555 140.85(11) yes
H(15D) C(15) H(15E) 1_555 1_555 1_555 109.55(10) yes
H(15D) C(15) H(15F) 1_555 1_555 1_555 109.31(12) yes
H(15E) C(15) H(15F) 1_555 1_555 1_555 109.25(17) yes
C(6) C(16) H(16A) 1_555 1_555 1_555 109.47(14) yes
C(6) C(16) H(16B) 1_555 1_555 1_555 109.40(16) yes
C(6) C(16) H(16C) 1_555 1_555 1_555 109.41(19) yes
C(6) C(16) H(16D) 1_555 1_555 1_555 109.4(2) yes
C(6) C(16) H(16E) 1_555 1_555 1_555 109.45(14) yes
C(6) C(16) H(16F) 1_555 1_555 1_555 109.44(13) yes
H(16A) C(16) H(16B) 1_555 1_555 1_555 109.5(2) yes
H(16A) C(16) H(16C) 1_555 1_555 1_555 109.73(17) yes
H(16A) C(16) H(16D) 1_555 1_555 1_555 141.1(2) yes
H(16A) C(16) H(16E) 1_555 1_555 1_555 56.41(11) yes
H(16A) C(16) H(16F) 1_555 1_555 1_555 56.32(12) yes
H(16B) C(16) H(16C) 1_555 1_555 1_555 109.34(14) yes
H(16B) C(16) H(16D) 1_555 1_555 1_555 56.12(8) yes
H(16B) C(16) H(16E) 1_555 1_555 1_555 141.1(2) yes
H(16B) C(16) H(16F) 1_555 1_555 1_555 56.17(9) yes
H(16C) C(16) H(16D) 1_555 1_555 1_555 56.21(8) yes
H(16C) C(16) H(16E) 1_555 1_555 1_555 56.36(8) yes
H(16C) C(16) H(16F) 1_555 1_555 1_555 141.1(2) yes
H(16D) C(16) H(16E) 1_555 1_555 1_555 109.55(14) yes
H(16D) C(16) H(16F) 1_555 1_555 1_555 109.31(14) yes
H(16E) C(16) H(16F) 1_555 1_555 1_555 109.7(2) yes
C(7) C(17) H(17A) 1_555 1_555 1_555 109.49(12) yes
C(7) C(17) H(17B) 1_555 1_555 1_555 109.43(15) yes
C(7) C(17) H(17C) 1_555 1_555 1_555 109.42(14) yes
H(17A) C(17) H(17B) 1_555 1_555 1_555 109.54(15) yes
H(17A) C(17) H(17C) 1_555 1_555 1_555 109.58(17) yes
H(17B) C(17) H(17C) 1_555 1_555 1_555 109.36(12) yes
C(8) C(18) H(18A) 1_555 1_555 1_555 109.90(16) yes
C(8) C(18) H(18B) 1_555 1_555 1_555 109.25(14) yes
C(8) C(18) H(18C) 1_555 1_555 1_555 109.60(15) yes
H(18A) C(18) H(18B) 1_555 1_555 1_555 109.42(17) yes
H(18A) C(18) H(18C) 1_555 1_555 1_555 109.70(15) yes
H(18B) C(18) H(18C) 1_555 1_555 1_555 108.96(17) yes
C(9) C(19) H(19A) 1_555 1_555 1_555 109.58(18) yes
C(9) C(19) H(19B) 1_555 1_555 1_555 109.5(2) yes
C(9) C(19) H(19C) 1_555 1_555 1_555 109.70(16) yes
C(9) C(19) H(19D) 1_555 1_555 1_555 109.6(2) yes
C(9) C(19) H(19E) 1_555 1_555 1_555 109.68(16) yes
C(9) C(19) H(19F) 1_555 1_555 1_555 109.51(19) yes
H(19A) C(19) H(19B) 1_555 1_555 1_555 109.19(17) yes
H(19A) C(19) H(19C) 1_555 1_555 1_555 109.4(2) yes
H(19A) C(19) H(19D) 1_555 1_555 1_555 140.8(3) yes
H(19A) C(19) H(19E) 1_555 1_555 1_555 56.21(12) yes
H(19A) C(19) H(19F) 1_555 1_555 1_555 56.12(10) yes
H(19B) C(19) H(19C) 1_555 1_555 1_555 109.40(19) yes
H(19B) C(19) H(19D) 1_555 1_555 1_555 56.19(10) yes
H(19B) C(19) H(19E) 1_555 1_555 1_555 140.8(3) yes
H(19B) C(19) H(19F) 1_555 1_555 1_555 56.11(8) yes
H(19C) C(19) H(19D) 1_555 1_555 1_555 56.28(10) yes
H(19C) C(19) H(19E) 1_555 1_555 1_555 56.29(10) yes
H(19C) C(19) H(19F) 1_555 1_555 1_555 140.8(3) yes
H(19D) C(19) H(19E) 1_555 1_555 1_555 109.5(2) yes
H(19D) C(19) H(19F) 1_555 1_555 1_555 109.25(16) yes
H(19E) C(19) H(19F) 1_555 1_555 1_555 109.3(2) yes
C(10) C(20) H(20A) 1_555 1_555 1_555 109.85(14) yes
C(10) C(20) H(20B) 1_555 1_555 1_555 109.57(11) yes
C(10) C(20) H(20C) 1_555 1_555 1_555 109.29(12) yes
H(20A) C(20) H(20B) 1_555 1_555 1_555 109.66(13) yes
H(20A) C(20) H(20C) 1_555 1_555 1_555 109.29(11) yes
H(20B) C(20) H(20C) 1_555 1_555 1_555 109.16(15) yes

loop_
_geom_bond_atom_site_label_1
_geom_bond_atom_site_label_2
_geom_bond_site_symmetry_1
_geom_bond_site_symmetry_2
_geom_bond_distance
_geom_bond_publ_flag
ZN(1) ZN(2) 1_555 1_555 2.3186(3) yes
C(1) C(2) 1_555 1_555 1.4358(15) yes
C(1) C(5) 1_555 1_555 1.436(2) yes
C(1) C(11) 1_555 1_555 1.502(3) yes
C(2) C(3) 1_555 1_555 1.430(3) yes
C(2) C(12) 1_555 1_555 1.504(2) yes
C(3) C(4) 1_555 1_555 1.444(2) yes
C(3) C(13) 1_555 1_555 1.5051(17) yes
C(4) C(5) 1_555 1_555 1.438(2) yes
C(4) C(14) 1_555 1_555 1.496(3) yes
C(5) C(15) 1_555 1_555 1.5066(14) yes
C(6) C(7) 1_555 1_555 1.4357(16) yes
C(6) C(10) 1_555 1_555 1.438(2) yes
C(6) C(16) 1_555 1_555 1.505(3) yes
C(7) C(8) 1_555 1_555 1.431(3) yes
C(7) C(17) 1_555 1_555 1.502(2) yes
C(8) C(9) 1_555 1_555 1.441(2) yes
C(8) C(18) 1_555 1_555 1.5022(19) yes
C(9) C(10) 1_555 1_555 1.439(2) yes
C(9) C(19) 1_555 1_555 1.492(3) yes
C(10) C(20) 1_555 1_555 1.5067(16) yes
C(11) H(11A) 1_555 1_555 1.050(2) yes
C(11) H(11B) 1_555 1_555 1.0495(12) yes
C(11) H(11C) 1_555 1_555 1.0495(14) yes
C(12) H(12A) 1_555 1_555 1.050(2) yes
C(12) H(12B) 1_555 1_555 1.0495(12) yes
C(12) H(12C) 1_555 1_555 1.0495(13) yes
C(13) H(13A) 1_555 1_555 1.049(3) yes
C(13) H(13B) 1_555 1_555 1.0495(15) yes
C(13) H(13C) 1_555 1_555 1.0495(14) yes
C(14) H(14A) 1_555 1_555 1.0495(19) yes
C(14) H(14B) 1_555 1_555 1.0495(18) yes
C(14) H(14C) 1_555 1_555 1.0495(14) yes
C(14) H(14D) 1_555 1_555 1.0495(19) yes
C(14) H(14E) 1_555 1_555 1.0495(17) yes
C(14) H(14F) 1_555 1_555 1.0495(15) yes
C(15) H(15A) 1_555 1_555 1.050(2) yes
C(15) H(15B) 1_555 1_555 1.0495(14) yes
C(15) H(15C) 1_555 1_555 1.0495(12) yes
C(15) H(15D) 1_555 1_555 1.0495(19) yes
C(15) H(15E) 1_555 1_555 1.0495(14) yes
C(15) H(15F) 1_555 1_555 1.0495(14) yes
C(16) H(16A) 1_555 1_555 1.049(2) yes
C(16) H(16B) 1_555 1_555 1.0495(14) yes
C(16) H(16C) 1_555 1_555 1.0495(15) yes
C(16) H(16D) 1_555 1_555 1.0495(17) yes
C(16) H(16E) 1_555 1_555 1.0495(17) yes
C(16) H(16F) 1_555 1_555 1.049(2) yes
C(17) H(17A) 1_555 1_555 1.049(2) yes
C(17) H(17B) 1_555 1_555 1.0495(11) yes
C(17) H(17C) 1_555 1_555 1.0495(13) yes
C(18) H(18A) 1_555 1_555 1.050(3) yes
C(18) H(18B) 1_555 1_555 1.0495(17) yes
C(18) H(18C) 1_555 1_555 1.0495(15) yes
C(19) H(19A) 1_555 1_555 1.049(2) yes
C(19) H(19B) 1_555 1_555 1.0495(17) yes
C(19) H(19C) 1_555 1_555 1.0495(19) yes
C(19) H(19D) 1_555 1_555 1.050(2) yes
C(19) H(19E) 1_555 1_555 1.050(2) yes
C(19) H(19F) 1_555 1_555 1.0495(16) yes
C(20) H(20A) 1_555 1_555 1.050(2) yes
C(20) H(20B) 1_555 1_555 1.0495(13) yes
C(20) H(20C) 1_555 1_555 1.0495(14) yes
